data_7213498
loop_
_publ_author_name
'Frances Heaney'
'Julie Fenlon'
'Colm O'Mahony'
'Patrick McArdle'
'Desmond Cunningham'

_publ_section_title
;
 Nitrogen-containing heterocycles: 1,3-dipolar cycloaddition of stabilized
 nitrones with alkynes; primary cycloadducts, first and second generation
 rearrangement processes
;
_journal_issue 24
_journal_name_full 'Journal of the Chemical Society, Perkin Transactions 1'
_journal_page_first 3382
_journal_page_last 3392
_journal_paper_doi 10.1039/b106832f
_journal_year 2001
_chemical_formula_sum 'C17 H17 N O7'
_chemical_formula_weight 347.32
_chemical_name_systematic
; 
? 
;
_space_group_IT_number 19
_symmetry_space_group_name_Hall 'P 2ac 2ab'
_symmetry_space_group_name_H-M 'P 21 21 21'
_atom_sites_solution_hydrogens geom
_atom_sites_solution_primary direct
_atom_sites_solution_secondary difmap
_audit_creation_method SHELXL-97
_cell_angle_alpha 90.00
_cell_angle_beta 90.00
_cell_angle_gamma 90.00
_cell_formula_units_Z 4
_cell_length_a 9.023(3)
_cell_length_b 11.0408(16)
_cell_length_c 16.112(3)
_cell_measurement_temperature 293(2)
_cell_volume 1605.1(7)
_computing_structure_refinement 'SHELXL-97 (Sheldrick, 1997)'
_computing_structure_solution 'SHELXS-97 (Sheldrick, 1990)'
_diffrn_ambient_temperature 293(2)
_diffrn_measured_fraction_theta_full 0.829
_diffrn_measured_fraction_theta_max 0.829
_diffrn_radiation_monochromator graphite
_diffrn_radiation_source 'fine-focus sealed tube'
_diffrn_radiation_type MoK\a
_diffrn_radiation_wavelength 0.71069
_diffrn_reflns_av_R_equivalents 0.0583
_diffrn_reflns_av_sigmaI/netI 0.0725
_diffrn_reflns_limit_h_max 10
_diffrn_reflns_limit_h_min 0
_diffrn_reflns_limit_k_max 14
_diffrn_reflns_limit_k_min 0
_diffrn_reflns_limit_l_max 21
_diffrn_reflns_limit_l_min 0
_diffrn_reflns_number 1899
_diffrn_reflns_theta_full 27.95
_diffrn_reflns_theta_max 27.95
_diffrn_reflns_theta_min 2.24
_exptl_absorpt_coefficient_mu 0.113
_exptl_absorpt_correction_T_max 0.9778
_exptl_absorpt_correction_T_min 0.9457
_exptl_crystal_density_diffrn 1.437
_exptl_crystal_density_method 'not measured'
_exptl_crystal_F_000 728
_exptl_crystal_size_max 0.50
_exptl_crystal_size_mid 0.20
_exptl_crystal_size_min 0.20
_refine_diff_density_max 0.254
_refine_diff_density_min -0.277
_refine_diff_density_rms 0.061
_refine_ls_abs_structure_details 'Flack H D (1983), Acta Cryst. A39, 876-881'
_refine_ls_abs_structure_Flack -1(2)
_refine_ls_extinction_method none
_refine_ls_goodness_of_fit_ref 0.975
_refine_ls_hydrogen_treatment constr
_refine_ls_matrix_type full
_refine_ls_number_parameters 229
_refine_ls_number_reflns 1823
_refine_ls_number_restraints 0
_refine_ls_restrained_S_all 0.975
_refine_ls_R_factor_all 0.0923
_refine_ls_R_factor_gt 0.0501
_refine_ls_shift/su_max 0.000
_refine_ls_shift/su_mean 0.000
_refine_ls_structure_factor_coef Fsqd
_refine_ls_weighting_details 'calc w=1/[\s^2^(Fo^2^)+(0.0716P)^2^+0.0000P] where P=(Fo^2^+2Fc^2^)/3'
_refine_ls_weighting_scheme calc
_refine_ls_wR_factor_gt 0.1128
_refine_ls_wR_factor_ref 0.1251
_reflns_number_gt 1131
_reflns_number_total 1823
_reflns_threshold_expression >2sigma(I)
_cod_data_source_file b106832fsup1.cif
_cod_data_source_block jf4
_cod_depositor_comments
;
The following automatic conversions were performed:
'_atom_site_symetry_multiplicity' tag replaced with
'_atom_site_symmetry_multiplicity'.

Automatic conversion script
Id: cif_correct_tags 1440 2010-10-19 06:21:57Z saulius 
;
_cod_original_cell_volume 1605.1(6)
_cod_database_code 7213498

loop_
_symmetry_equiv_pos_as_xyz
'x, y, z'
'-x+1/2, -y, z+1/2'
'-x, y+1/2, -z+1/2'
'x+1/2, -y+1/2, -z'

loop_
_atom_site_label
_atom_site_type_symbol
_atom_site_fract_x
_atom_site_fract_y
_atom_site_fract_z
_atom_site_U_iso_or_equiv
_atom_site_adp_type
_atom_site_occupancy
_atom_site_symmetry_multiplicity
_atom_site_calc_flag
_atom_site_refinement_flags
O3 O 0.5265(3) 0.7280(3) 0.07200(16) 0.0379(7) Uani 1 1 d .
N1 N 0.4586(4) 0.8282(3) 0.1189(2) 0.0327(8) Uani 1 1 d .
O5 O 0.8581(3) 0.5735(3) 0.11777(19) 0.0453(8) Uani 1 1 d .
O2 O 0.3991(3) 0.9218(3) 0.2802(2) 0.0517(9) Uani 1 1 d .
O4 O 0.6774(4) 0.5221(3) 0.0293(2) 0.0510(9) Uani 1 1 d .
O7 O 0.8021(3) 0.6748(3) 0.28551(19) 0.0444(8) Uani 1 1 d .
O6 O 0.9253(3) 0.8304(3) 0.2280(2) 0.0503(9) Uani 1 1 d .
O1 O 0.6328(4) 0.9509(4) 0.30550(19) 0.0579(10) Uani 1 1 d .
C1 C 0.5852(4) 0.8794(4) 0.1692(2) 0.0302(10) Uani 1 1 d .
C2 C 0.6471(4) 0.9882(4) 0.1224(2) 0.0317(10) Uani 1 1 d .
C3 C 0.5746(5) 1.0983(4) 0.1248(3) 0.0431(12) Uani 1 1 d .
H3 H 0.4925 1.1073 0.1591 0.056 Uiso 1 1 calc R
C4 C 0.6207(5) 1.1948(4) 0.0776(3) 0.0479(13) Uani 1 1 d .
H4 H 0.5710 1.2685 0.0808 0.062 Uiso 1 1 calc R
C5 C 0.7416(5) 1.1818(4) 0.0255(3) 0.0510(13) Uani 1 1 d .
H5 H 0.7728 1.2464 -0.0071 0.066 Uiso 1 1 calc R
C6 C 0.8146(5) 1.0737(4) 0.0221(3) 0.0463(12) Uani 1 1 d .
H6 H 0.8955 1.0646 -0.0131 0.060 Uiso 1 1 calc R
C7 C 0.7688(5) 0.9776(4) 0.0708(2) 0.0385(11) Uani 1 1 d .
H7 H 0.8205 0.9048 0.0689 0.050 Uiso 1 1 calc R
C8 C 0.5406(5) 0.9202(4) 0.2562(3) 0.0362(10) Uani 1 1 d .
C9 C 0.2884(5) 0.8762(4) 0.2233(3) 0.0502(13) Uani 1 1 d .
H9A H 0.2569 0.9413 0.1869 0.065 Uiso 1 1 calc R
H9B H 0.2027 0.8494 0.2546 0.065 Uiso 1 1 calc R
C10 C 0.3444(5) 0.7730(4) 0.1715(3) 0.0369(10) Uani 1 1 d .
H10 H 0.3882 0.7105 0.2070 0.048 Uiso 1 1 calc R
C11 C 0.2220(5) 0.7195(5) 0.1191(3) 0.0522(13) Uani 1 1 d .
H11A H 0.1824 0.7809 0.0832 0.073 Uiso 1 1 calc R
H11B H 0.1448 0.6894 0.1545 0.073 Uiso 1 1 calc R
H11C H 0.2610 0.6543 0.0863 0.073 Uiso 1 1 calc R
C12 C 0.6514(4) 0.6944(4) 0.1152(2) 0.0326(10) Uani 1 1 d .
C13 C 0.6893(4) 0.7726(4) 0.1738(2) 0.0306(10) Uani 1 1 d .
C14 C 0.7259(5) 0.5863(4) 0.0814(3) 0.0352(10) Uani 1 1 d .
C15 C 0.9490(5) 0.4744(4) 0.0883(3) 0.0504(13) Uani 1 1 d .
H15A H 0.8928 0.4006 0.0900 0.071 Uiso 1 1 calc R
H15B H 1.0349 0.4667 0.1230 0.071 Uiso 1 1 calc R
H15C H 0.9794 0.4903 0.0322 0.071 Uiso 1 1 calc R
C16 C 0.8203(5) 0.7640(4) 0.2312(3) 0.0344(10) Uani 1 1 d .
C17 C 0.9281(6) 0.6501(5) 0.3387(3) 0.0593(15) Uani 1 1 d .
H17A H 1.0078 0.6177 0.3060 0.083 Uiso 1 1 calc R
H17B H 0.9002 0.5924 0.3804 0.083 Uiso 1 1 calc R
H17C H 0.9598 0.7238 0.3648 0.083 Uiso 1 1 calc R

loop_
_atom_site_aniso_label
_atom_site_aniso_U_11
_atom_site_aniso_U_22
_atom_site_aniso_U_33
_atom_site_aniso_U_23
_atom_site_aniso_U_13
_atom_site_aniso_U_12
O3 0.0262(14) 0.0546(18) 0.0329(14) -0.0111(15) 0.0005(14) 0.0030(15)
N1 0.0259(16) 0.0416(19) 0.0307(16) -0.0065(16) 0.0003(16) 0.0006(17)
O5 0.0336(16) 0.0434(17) 0.0589(19) -0.0174(17) -0.0019(17) 0.0080(15)
O2 0.0367(17) 0.068(2) 0.0502(19) -0.0199(18) 0.0130(16) -0.0016(17)
O4 0.0449(18) 0.0504(18) 0.058(2) -0.0204(18) -0.0013(18) -0.0021(17)
O7 0.0400(17) 0.0468(17) 0.0463(17) 0.0123(16) -0.0176(16) -0.0054(15)
O6 0.0300(16) 0.056(2) 0.065(2) 0.0095(19) -0.0084(16) -0.0107(16)
O1 0.046(2) 0.090(3) 0.0380(17) -0.0202(19) -0.0080(17) 0.004(2)
C1 0.022(2) 0.033(2) 0.035(2) -0.0035(19) -0.0064(19) 0.0022(19)
C2 0.026(2) 0.041(2) 0.028(2) -0.0060(19) -0.011(2) 0.002(2)
C3 0.043(3) 0.038(2) 0.048(3) -0.007(2) -0.006(2) 0.002(2)
C4 0.057(3) 0.031(2) 0.056(3) 0.002(2) -0.013(3) 0.004(2)
C5 0.050(3) 0.055(3) 0.048(3) 0.010(3) -0.012(3) -0.018(3)
C6 0.037(2) 0.060(3) 0.043(2) 0.009(2) -0.002(2) -0.012(3)
C7 0.033(2) 0.043(2) 0.039(2) 0.000(2) -0.002(2) -0.002(2)
C8 0.041(3) 0.038(2) 0.031(2) -0.004(2) 0.002(3) 0.005(2)
C9 0.030(2) 0.057(3) 0.064(3) -0.013(3) 0.009(3) -0.001(2)
C10 0.029(2) 0.041(2) 0.041(2) 0.004(2) 0.002(2) 0.002(2)
C11 0.030(2) 0.065(3) 0.061(3) -0.012(3) -0.001(2) -0.014(2)
C12 0.024(2) 0.039(2) 0.035(2) 0.004(2) -0.003(2) 0.0008(19)
C13 0.023(2) 0.033(2) 0.037(2) 0.000(2) 0.0026(19) -0.0018(19)
C14 0.030(2) 0.040(2) 0.036(2) -0.001(2) 0.006(2) -0.004(2)
C15 0.043(3) 0.045(3) 0.064(3) -0.010(2) 0.004(3) 0.013(2)
C16 0.029(2) 0.034(2) 0.039(2) -0.004(2) -0.005(2) 0.004(2)
C17 0.055(3) 0.058(3) 0.065(3) 0.012(3) -0.033(3) 0.002(3)

loop_
_atom_type_symbol
_atom_type_description
_atom_type_scat_dispersion_real
_atom_type_scat_dispersion_imag
_atom_type_scat_source
C C 0.0033 0.0016 'International Tables Vol C Tables 4.2.6.8 and 6.1.1.4'
H H 0.0000 0.0000 'International Tables Vol C Tables 4.2.6.8 and 6.1.1.4'
N N 0.0061 0.0033 'International Tables Vol C Tables 4.2.6.8 and 6.1.1.4'
O O 0.0106 0.0060 'International Tables Vol C Tables 4.2.6.8 and 6.1.1.4'

loop_
_geom_angle_atom_site_label_1
_geom_angle_atom_site_label_2
_geom_angle_atom_site_label_3
_geom_angle
C12 O3 N1 106.5(3)
C10 N1 O3 106.1(3)
C10 N1 C1 112.1(3)
O3 N1 C1 104.0(3)
C14 O5 C15 116.2(3)
C8 O2 C9 118.2(4)
C16 O7 C17 115.6(3)
C13 C1 N1 101.8(3)
C13 C1 C2 114.3(3)
N1 C1 C2 107.9(3)
C13 C1 C8 110.4(3)
N1 C1 C8 113.8(3)
C2 C1 C8 108.6(3)
C3 C2 C7 117.9(4)
C3 C2 C1 120.4(4)
C7 C2 C1 121.4(4)
C4 C3 C2 121.6(4)
C3 C4 C5 119.6(4)
C6 C5 C4 119.7(4)
C5 C6 C7 120.2(4)
C2 C7 C6 120.9(4)
O1 C8 O2 117.9(4)
O1 C8 C1 120.6(4)
O2 C8 C1 121.5(4)
O2 C9 C10 112.6(4)
N1 C10 C9 104.0(3)
N1 C10 C11 110.7(3)
C9 C10 C11 111.2(4)
C13 C12 O3 113.4(4)
C13 C12 C14 132.3(4)
O3 C12 C14 113.9(3)
C12 C13 C16 126.9(4)
C12 C13 C1 108.2(3)
C16 C13 C1 124.7(3)
O4 C14 O5 125.4(4)
O4 C14 C12 125.4(4)
O5 C14 C12 109.3(4)
O6 C16 O7 125.5(4)
O6 C16 C13 123.7(4)
O7 C16 C13 110.8(4)

loop_
_geom_bond_atom_site_label_1
_geom_bond_atom_site_label_2
_geom_bond_distance
O3 C12 1.375(5)
O3 N1 1.473(4)
N1 C10 1.467(5)
N1 C1 1.511(5)
O5 C14 1.337(5)
O5 C15 1.447(5)
O2 C8 1.334(5)
O2 C9 1.446(6)
O4 C14 1.182(5)
O7 C16 1.328(5)
O7 C17 1.449(5)
O6 C16 1.199(5)
O1 C8 1.199(5)
C1 C13 1.510(5)
C1 C2 1.524(6)
C1 C8 1.526(6)
C2 C3 1.381(6)
C2 C7 1.382(6)
C3 C4 1.372(6)
C4 C5 1.385(7)
C5 C6 1.365(7)
C6 C7 1.384(6)
C9 C10 1.499(6)
C10 C11 1.510(6)
C12 C13 1.325(5)
C12 C14 1.474(6)
C13 C16 1.503(6)
